data_7151307
loop_
_publ_author_name
'Sengupta, Anindita'
'Aravinda, Subrayashastry'
'Shamala, Narayanaswamy'
'Raja, K. Muruga Poopathi'
'Balaram, Padmanabhan'

_publ_section_title
;
 Structural studies of model peptides containing ?-, ?- and ?-amino
 acids
;
_journal_issue 22
_journal_name_full 'Organic &amp;  Biomolecular Chemistry'
_journal_page_first 4214
_journal_paper_doi 10.1039/b609863k
_journal_volume 4
_journal_year 2006
_chemical_formula_moiety 'C16 H28 N2 O4 * H2O'
_chemical_formula_sum 'C16 H28 N2 O5'
_chemical_formula_weight 328.40
_chemical_name_common 'pivaloyl-prolyl-delta-aminovaleric acid-methyl ester'
_chemical_name_systematic
;
pivaloyl-prolyl-delta-aminovaleric acid-methyl ester
;
_space_group_IT_number 18
_symmetry_cell_setting orthorhombic
_symmetry_space_group_name_Hall 'P 2 2ab'
_symmetry_space_group_name_H-M 'P 21 21 2'
_atom_sites_solution_hydrogens geom
_atom_sites_solution_primary direct
_atom_sites_solution_secondary difmap
_audit_creation_method SHELXL-97
_cell_angle_alpha 90.00
_cell_angle_beta 90.00
_cell_angle_gamma 90.00
_cell_formula_units_Z 4
_cell_length_a 11.330(10)
_cell_length_b 25.56(2)
_cell_length_c 6.243(6)
_cell_measurement_temperature 293(2)
_cell_volume 1808(3)
_computing_data_collection SMART
_computing_data_reduction SAINT
_computing_structure_refinement 'SHELXL-97 (Sheldrick, 1997)'
_computing_structure_solution 'SHELXS-97 (Sheldrick, 1990)'
_diffrn_ambient_temperature 293(2)
_diffrn_measured_fraction_theta_full 0.994
_diffrn_measured_fraction_theta_max 0.994
_diffrn_measurement_device_type 'BRUKER AXS SMART APEX CCD with Mo source'
_diffrn_measurement_method 'omega scan'
_diffrn_radiation_monochromator graphite
_diffrn_radiation_source 'fine-focus sealed tube'
_diffrn_radiation_type MoK\a
_diffrn_radiation_wavelength 0.71073
_diffrn_reflns_av_R_equivalents 0.0368
_diffrn_reflns_av_sigmaI/netI 0.0285
_diffrn_reflns_limit_h_max 12
_diffrn_reflns_limit_h_min -12
_diffrn_reflns_limit_k_max 28
_diffrn_reflns_limit_k_min -26
_diffrn_reflns_limit_l_max 6
_diffrn_reflns_limit_l_min -6
_diffrn_reflns_number 7348
_diffrn_reflns_theta_full 23.26
_diffrn_reflns_theta_max 23.26
_diffrn_reflns_theta_min 1.59
_exptl_absorpt_coefficient_mu 0.089
_exptl_absorpt_correction_type none
_exptl_crystal_colour colorless
_exptl_crystal_density_diffrn 1.206
_exptl_crystal_density_method 'not measured'
_exptl_crystal_description plate
_exptl_crystal_F_000 712
_exptl_crystal_size_max 0.37
_exptl_crystal_size_mid 0.17
_exptl_crystal_size_min 0.05
_refine_diff_density_max 0.307
_refine_diff_density_min -0.285
_refine_diff_density_rms 0.065
_refine_ls_abs_structure_details 'Flack H D (1983), Acta Cryst. A39, 876-881'
_refine_ls_abs_structure_Flack 10(10)
_refine_ls_extinction_method none
_refine_ls_goodness_of_fit_ref 1.143
_refine_ls_hydrogen_treatment constr
_refine_ls_matrix_type full
_refine_ls_number_parameters 208
_refine_ls_number_reflns 1533
_refine_ls_number_restraints 1
_refine_ls_restrained_S_all 1.143
_refine_ls_R_factor_all 0.0980
_refine_ls_R_factor_gt 0.0919
_refine_ls_shift/su_max 0.030
_refine_ls_shift/su_mean 0.003
_refine_ls_structure_factor_coef Fsqd
_refine_ls_weighting_details 'calc w=1/[\s^2^(Fo^2^)+(0.0852P)^2^+5.6861P] where P=(Fo^2^+2Fc^2^)/3'
_refine_ls_weighting_scheme calc
_refine_ls_wR_factor_gt 0.2344
_refine_ls_wR_factor_ref 0.2382
_reflns_number_gt 1406
_reflns_number_total 1533
_reflns_threshold_expression >2sigma(I)
_cod_data_source_file b609863k.txt
_cod_data_source_block pdava
_cod_depositor_comments
;
The following automatic conversions were performed:
'_symmetry_cell_setting' value 'Orthorhombic' changed to 'orthorhombic'
according to '/home/saulius/struct/CIF-dictionaries/cif_core.dic'
dictionary named 'cif_core.dic' version 2.4.1 from
2010-06-29.

'_exptl_absorpt_correction_type' value 'None' changed to
'none' according to '/home/saulius/struct/CIF-dictionaries/cif_core.dic'
dictionary named 'cif_core.dic' version 2.4.1 from 2010-06-29.

Automatic conversion script
Id: cif_fix_enum 1527 2010-12-29 10:47:43Z saulius 
;
_cod_original_sg_symbol_H-M P2(1)2(1)2
_cod_database_code 7151307

loop_
_symmetry_equiv_pos_as_xyz
'x, y, z'
'-x, -y, z'
'-x+1/2, y+1/2, -z'
'x+1/2, -y+1/2, -z'

loop_
_atom_site_label
_atom_site_type_symbol
_atom_site_fract_x
_atom_site_fract_y
_atom_site_fract_z
_atom_site_U_iso_or_equiv
_atom_site_adp_type
_atom_site_occupancy
_atom_site_symmetry_multiplicity
_atom_site_calc_flag
_atom_site_refinement_flags
_atom_site_disorder_assembly
_atom_site_disorder_group
C0T1 C -0.1298(12) 0.1237(5) 0.337(3) 0.113(6) Uani 1 1 d . . .
H0T1 H -0.0971 0.1315 0.4749 0.169 Uiso 1 1 calc R . .
H0T2 H -0.1758 0.0922 0.3453 0.169 Uiso 1 1 calc R . .
H0T3 H -0.1792 0.1521 0.2913 0.169 Uiso 1 1 calc R . .
C0T2 C 0.0435(12) 0.0725(4) 0.250(3) 0.126(7) Uani 1 1 d . . .
H0T4 H 0.0785 0.0813 0.3850 0.189 Uiso 1 1 calc R . .
H0T5 H 0.1045 0.0660 0.1465 0.189 Uiso 1 1 calc R . .
H0T6 H -0.0043 0.0417 0.2655 0.189 Uiso 1 1 calc R . .
C0T3 C -0.0849(12) 0.1041(5) -0.036(2) 0.103(5) Uani 1 1 d . . .
H0T7 H -0.1319 0.0730 -0.0247 0.154 Uiso 1 1 calc R . .
H0T8 H -0.0238 0.0987 -0.1405 0.154 Uiso 1 1 calc R . .
H0T9 H -0.1339 0.1328 -0.0800 0.154 Uiso 1 1 calc R . .
C0T4 C -0.0304(8) 0.1162(3) 0.1762(18) 0.055(2) Uani 1 1 d . . .
C0' C 0.0448(8) 0.1649(3) 0.1766(15) 0.041(2) Uani 1 1 d . . .
O0 O 0.0427(6) 0.1929(2) 0.3340(11) 0.0581(18) Uani 1 1 d . . .
N1 N 0.1141(5) 0.1772(2) 0.0108(11) 0.0371(16) Uani 1 1 d . . .
C1A C 0.1859(6) 0.2238(3) 0.0323(15) 0.038(2) Uani 1 1 d . . .
H1A H 0.2463 0.2180 0.1419 0.045 Uiso 1 1 calc R . .
C1' C 0.1172(7) 0.2717(3) 0.0859(13) 0.0368(19) Uani 1 1 d . . .
O1 O 0.0222(5) 0.2808(2) -0.0070(11) 0.0525(17) Uani 1 1 d . . .
C1B C 0.2439(8) 0.2283(4) -0.1841(16) 0.053(2) Uani 1 1 d . . .
H1B1 H 0.3207 0.2448 -0.1729 0.064 Uiso 1 1 calc R . .
H1B2 H 0.1952 0.2482 -0.2825 0.064 Uiso 1 1 calc R . .
C1G C 0.2549(8) 0.1727(4) -0.2547(16) 0.053(2) Uani 1 1 d . . .
H1G1 H 0.2621 0.1704 -0.4093 0.064 Uiso 1 1 calc R . .
H1G2 H 0.3229 0.1561 -0.1893 0.064 Uiso 1 1 calc R . .
C1D C 0.1427(8) 0.1480(3) -0.1796(16) 0.055(3) Uani 1 1 d . . .
H1D1 H 0.0811 0.1513 -0.2864 0.066 Uiso 1 1 calc R . .
H1D2 H 0.1543 0.1112 -0.1470 0.066 Uiso 1 1 calc R . .
N2 N 0.1683(6) 0.3039(2) 0.2165(12) 0.0442(18) Uani 1 1 d . . .
H2 H 0.2360 0.2955 0.2684 0.053 Uiso 1 1 calc R . .
C2D C 0.1172(8) 0.3529(3) 0.2785(17) 0.053(2) Uani 1 1 d . . .
H2D1 H 0.0652 0.3649 0.1653 0.063 Uiso 1 1 calc R . .
H2D2 H 0.1796 0.3786 0.2949 0.063 Uiso 1 1 calc R . .
C2G C 0.0497(7) 0.3496(3) 0.4807(15) 0.043(2) Uani 1 1 d . . .
H2G1 H 0.1015 0.3377 0.5945 0.051 Uiso 1 1 calc R . .
H2G2 H -0.0130 0.3240 0.4647 0.051 Uiso 1 1 calc R . .
C2B C -0.0027(8) 0.4011(3) 0.5416(15) 0.048(2) Uani 1 1 d . . .
H2B1 H 0.0601 0.4265 0.5589 0.057 Uiso 1 1 calc R . .
H2B2 H -0.0537 0.4131 0.4267 0.057 Uiso 1 1 calc R . .
C2A C -0.0720(10) 0.3981(4) 0.7430(17) 0.067(3) Uani 1 1 d . . .
H2A1 H -0.1373 0.3742 0.7204 0.080 Uiso 1 1 calc R . .
H2A2 H -0.0221 0.3831 0.8531 0.080 Uiso 1 1 calc R . .
C2' C -0.1195(9) 0.4472(4) 0.824(2) 0.059(3) Uani 1 1 d D . .
O2 O -0.1543(9) 0.4817(3) 0.7138(15) 0.100(3) Uani 1 1 d D . .
O0M O -0.1255(8) 0.4498(3) 1.0294(13) 0.081(2) Uani 1 1 d . . .
C0M C -0.1722(13) 0.4952(5) 1.1202(19) 0.093(4) Uani 1 1 d . . .
H0M1 H -0.1714 0.4922 1.2735 0.140 Uiso 1 1 calc R . .
H0M2 H -0.2519 0.4999 1.0718 0.140 Uiso 1 1 calc R . .
H0M3 H -0.1255 0.5248 1.0778 0.140 Uiso 1 1 calc R . .
OW O 0.4015(5) 0.2687(2) 0.3365(11) 0.0560(17) Uani 1 1 d . . .

loop_
_atom_site_aniso_label
_atom_site_aniso_U_11
_atom_site_aniso_U_22
_atom_site_aniso_U_33
_atom_site_aniso_U_23
_atom_site_aniso_U_13
_atom_site_aniso_U_12
C0T1 0.093(9) 0.102(9) 0.143(14) -0.033(10) 0.052(10) -0.053(8)
C0T2 0.103(10) 0.055(6) 0.22(2) 0.029(10) -0.025(14) -0.003(7)
C0T3 0.100(9) 0.130(11) 0.077(9) 0.000(8) 0.001(8) -0.090(9)
C0T4 0.051(5) 0.047(5) 0.067(6) -0.008(5) -0.001(6) -0.005(4)
C0' 0.042(5) 0.041(4) 0.041(5) -0.005(4) -0.008(4) 0.002(4)
O0 0.052(4) 0.064(4) 0.058(4) -0.019(4) 0.011(4) -0.012(3)
N1 0.029(3) 0.046(4) 0.036(4) -0.011(3) 0.002(4) -0.002(3)
C1A 0.027(4) 0.036(4) 0.049(5) -0.010(4) -0.002(4) -0.004(3)
C1' 0.033(4) 0.042(4) 0.035(4) -0.007(4) 0.005(4) -0.009(4)
O1 0.034(3) 0.053(4) 0.070(4) -0.010(4) -0.009(3) 0.007(3)
C1B 0.042(5) 0.063(6) 0.054(6) -0.019(5) 0.025(5) -0.002(5)
C1G 0.049(5) 0.066(6) 0.044(5) -0.012(5) 0.017(5) 0.010(5)
C1D 0.054(6) 0.054(5) 0.056(6) -0.021(5) -0.002(5) 0.008(4)
N2 0.032(3) 0.041(4) 0.060(5) -0.014(4) -0.012(4) 0.004(3)
C2D 0.043(5) 0.039(4) 0.076(7) -0.012(5) -0.012(5) 0.002(4)
C2G 0.040(4) 0.044(5) 0.044(5) -0.009(4) 0.002(4) 0.008(4)
C2B 0.050(5) 0.040(4) 0.054(6) 0.008(4) 0.003(5) 0.004(4)
C2A 0.093(8) 0.053(6) 0.054(6) -0.006(5) -0.003(6) 0.024(6)
C2' 0.057(6) 0.042(5) 0.078(8) -0.003(6) 0.008(6) 0.015(5)
O2 0.125(8) 0.078(5) 0.096(6) 0.004(5) 0.023(7) 0.047(5)
O0M 0.116(7) 0.068(5) 0.059(5) -0.016(4) 0.018(5) 0.034(5)
C0M 0.106(10) 0.094(8) 0.079(8) -0.039(8) 0.003(8) 0.037(8)
OW 0.035(3) 0.079(4) 0.054(4) -0.024(4) -0.006(3) 0.010(3)

loop_
_atom_type_symbol
_atom_type_description
_atom_type_scat_dispersion_real
_atom_type_scat_dispersion_imag
_atom_type_scat_source
C C 0.0033 0.0000 'International Tables Vol C Tables 4.2.6.8 and 6.1.1.4'
H H 0.0000 0.0000 'International Tables Vol C Tables 4.2.6.8 and 6.1.1.4'
N N 0.0061 0.0000 'International Tables Vol C Tables 4.2.6.8 and 6.1.1.4'
O O 0.0106 0.0000 'International Tables Vol C Tables 4.2.6.8 and 6.1.1.4'

loop_
_geom_angle_atom_site_label_1
_geom_angle_atom_site_label_2
_geom_angle_atom_site_label_3
_geom_angle
_geom_angle_site_symmetry_1
_geom_angle_site_symmetry_3
_geom_angle_publ_flag
C0T3 C0T4 C0T2 110.8(11) . . ?
C0T3 C0T4 C0' 113.9(9) . . ?
C0T2 C0T4 C0' 107.8(8) . . ?
C0T3 C0T4 C0T1 107.8(10) . . ?
C0T2 C0T4 C0T1 108.2(12) . . ?
C0' C0T4 C0T1 108.3(8) . . ?
O0 C0' N1 120.0(7) . . ?
O0 C0' C0T4 118.4(9) . . ?
N1 C0' C0T4 121.6(8) . . ?
C0' N1 C1A 116.8(7) . . ?
C0' N1 C1D 130.5(7) . . ?
C1A N1 C1D 112.1(7) . . ?
N1 C1A C1' 113.8(6) . . ?
N1 C1A C1B 103.0(7) . . ?
C1' C1A C1B 111.5(8) . . ?
O1 C1' N2 124.1(8) . . ?
O1 C1' C1A 120.1(7) . . ?
N2 C1' C1A 115.5(7) . . ?
C1A C1B C1G 103.2(8) . . ?
C1D C1G C1B 103.8(7) . . ?
N1 C1D C1G 103.4(7) . . ?
C1' N2 C2D 123.0(7) . . ?
N2 C2D C2G 112.9(8) . . ?
C2D C2G C2B 111.9(7) . . ?
C2A C2B C2G 112.4(7) . . ?
C2' C2A C2B 116.4(9) . . ?
O2 C2' O0M 121.5(10) . . ?
O2 C2' C2A 124.3(11) . . ?
O0M C2' C2A 114.1(9) . . ?
C2' O0M C0M 117.8(9) . . ?

loop_
_geom_bond_atom_site_label_1
_geom_bond_atom_site_label_2
_geom_bond_distance
_geom_bond_site_symmetry_2
_geom_bond_publ_flag
C0T1 C0T4 1.519(16) . ?
C0T2 C0T4 1.468(15) . ?
C0T3 C0T4 1.495(16) . ?
C0T4 C0' 1.510(12) . ?
C0' O0 1.215(10) . ?
C0' N1 1.336(11) . ?
N1 C1A 1.448(9) . ?
N1 C1D 1.441(11) . ?
C1A C1' 1.488(11) . ?
C1A C1B 1.506(12) . ?
C1' O1 1.245(10) . ?
C1' N2 1.296(10) . ?
C1B C1G 1.494(12) . ?
C1G C1D 1.495(13) . ?
N2 C2D 1.432(10) . ?
C2D C2G 1.479(13) . ?
C2G C2B 1.494(11) . ?
C2B C2A 1.484(13) . ?
C2A C2' 1.456(13) . ?
C2' O2 1.184(11) . ?
C2' O0M 1.288(13) . ?
O0M C0M 1.397(12) . ?

loop_
_geom_torsion_atom_site_label_1
_geom_torsion_atom_site_label_2
_geom_torsion_atom_site_label_3
_geom_torsion_atom_site_label_4
_geom_torsion
_geom_torsion_site_symmetry_1
_geom_torsion_site_symmetry_2
_geom_torsion_site_symmetry_3
_geom_torsion_site_symmetry_4
_geom_torsion_publ_flag
C0T3 C0T4 C0' O0 142.5(10) . . . . ?
C0T2 C0T4 C0' O0 -94.2(12) . . . . ?
C0T1 C0T4 C0' O0 22.6(13) . . . . ?
C0T3 C0T4 C0' N1 -38.6(13) . . . . ?
C0T2 C0T4 C0' N1 84.8(13) . . . . ?
C0T1 C0T4 C0' N1 -158.4(10) . . . . ?
O0 C0' N1 C1A 1.3(11) . . . . ?
C0T4 C0' N1 C1A -177.7(7) . . . . ?
O0 C0' N1 C1D 171.7(8) . . . . ?
C0T4 C0' N1 C1D -7.2(13) . . . . ?
C0' N1 C1A C1' -54.9(10) . . . . ?
C1D N1 C1A C1' 133.0(8) . . . . ?
C0' N1 C1A C1B -175.8(7) . . . . ?
C1D N1 C1A C1B 12.1(9) . . . . ?
N1 C1A C1' O1 -43.3(12) . . . . ?
C1B C1A C1' O1 72.7(9) . . . . ?
N1 C1A C1' N2 142.8(7) . . . . ?
C1B C1A C1' N2 -101.2(9) . . . . ?
N1 C1A C1B C1G -30.9(9) . . . . ?
C1' C1A C1B C1G -153.3(8) . . . . ?
C1A C1B C1G C1D 38.6(10) . . . . ?
C0' N1 C1D C1G -159.1(8) . . . . ?
C1A N1 C1D C1G 11.6(9) . . . . ?
C1B C1G C1D N1 -30.9(10) . . . . ?
O1 C1' N2 C2D 3.7(13) . . . . ?
C1A C1' N2 C2D 177.3(8) . . . . ?
C1' N2 C2D C2G 94.2(10) . . . . ?
N2 C2D C2G C2B -179.9(7) . . . . ?
C2D C2G C2B C2A 179.3(8) . . . . ?
C2G C2B C2A C2' 175.7(9) . . . . ?
C2B C2A C2' O2 35.4(16) . . . . ?
C2B C2A C2' O0M -147.4(10) . . . . ?
O2 C2' O0M C0M -1.5(19) . . . . ?
C2A C2' O0M C0M -178.8(10) . . . . ?

loop_
_cod_related_entry_id
_cod_related_entry_database
_cod_related_entry_code
1 ChemSpider 30653454
